data_2243817
loop_
_publ_author_name
'Ait Elmachkouri, Younesse'
'Saber, Asmaa'
'Irrou, Ezaddine'
'Amer, Bushra'
'Mague, Joel T.'
'H\"okelek, Tuncer'
'Labd Taha, Mohamed'
'Sebbar, Nada Kheira'
'Essassi, El Mokhtar'

_publ_section_title
;
 Crystal structure, Hirshfeld surface analysis and interaction energy
 calculation of 1-decyl-2,3-dihydro-1<i>H</i>-benzimidazol-2-one
;
_journal_coeditor_code WM5606
_journal_issue 5
_journal_name_full 'Acta Crystallographica Section E'
_journal_page_first 559
_journal_page_last 563
_journal_paper_doi 10.1107/S2056989021004291
_journal_volume 77
_journal_year 2021
_chemical_formula_iupac 'C17 H26 N2 O'
_chemical_formula_moiety 'C17 H26 N2 O'
_chemical_formula_sum 'C17 H26 N2 O'
_chemical_formula_weight 274.40
_chemical_name_systematic
;
1-Decyl-2,3-dihydro-1<i>H</i>-benzimidazol-2-one
;
_space_group_crystal_system monoclinic
_space_group_IT_number 14
_space_group_name_Hall '-P 2ybc'
_space_group_name_H-M_alt 'P 1 21/c 1'
_atom_sites_solution_hydrogens difmap
_atom_sites_solution_primary dual
_atom_sites_solution_secondary difmap
_audit_creation_method SHELXL-2018/3
_cell_angle_alpha 90
_cell_angle_beta 97.4330(10)
_cell_angle_gamma 90
_cell_formula_units_Z 4
_cell_length_a 17.3256(5)
_cell_length_b 5.5662(2)
_cell_length_c 16.7244(5)
_cell_measurement_reflns_used 9927
_cell_measurement_temperature 150(2)
_cell_measurement_theta_max 72.4018
_cell_measurement_theta_min 2.5719
_cell_volume 1599.31(9)
_computing_cell_refinement
;
<i>SAINT</i> (Bruker, 2016)
;
_computing_data_collection
;
<i>APEX3</i> (Bruker, 2016)
;
_computing_data_reduction
;
<i>SAINT</i>  (Bruker, 2016)
;
_computing_molecular_graphics
;
<i>DIAMOND</i> (Brandenburg & Putz, 2012)
;
_computing_publication_material
;
<i>publCIF</i> (Westrip, 2010)
;
_computing_structure_refinement
;
<i>SHELXL2018/3</i> (Sheldrick, 2015<i>b</i>)
;
_computing_structure_solution
;
<i>SHELXT/5</i> (Sheldrick, 2015<i>a</i>)
;
_diffrn_ambient_temperature 150(2)
_diffrn_detector_area_resol_mean 10.4167
_diffrn_measured_fraction_theta_full 0.986
_diffrn_measured_fraction_theta_max 0.975
_diffrn_measurement_device_type 'Bruker D8 VENTURE PHOTON 100 CMOS'
_diffrn_measurement_method '\w scans'
_diffrn_radiation_monochromator mirror
_diffrn_radiation_type CuK\a
_diffrn_radiation_wavelength 1.54178
_diffrn_reflns_av_R_equivalents 0.0280
_diffrn_reflns_av_unetI/netI 0.0282
_diffrn_reflns_limit_h_max 21
_diffrn_reflns_limit_h_min -19
_diffrn_reflns_limit_k_max 6
_diffrn_reflns_limit_k_min -6
_diffrn_reflns_limit_l_max 17
_diffrn_reflns_limit_l_min -20
_diffrn_reflns_number 11457
_diffrn_reflns_theta_full 68.000
_diffrn_reflns_theta_max 72.255
_diffrn_reflns_theta_min 5.616
_diffrn_source 'INCOATEC I\mS micro--focus source'
_exptl_absorpt_coefficient_mu 0.549
_exptl_absorpt_correction_T_max 0.95
_exptl_absorpt_correction_T_min 0.88
_exptl_absorpt_correction_type numerical
_exptl_absorpt_process_details
;
(<i>SADABS</i>; Krause <i>et al.</i>, 2015)
;
_exptl_crystal_colour colourless
_exptl_crystal_density_diffrn 1.140
_exptl_crystal_density_method 'not measured'
_exptl_crystal_description parallelepiped
_exptl_crystal_F_000 600
_exptl_crystal_size_max 0.264
_exptl_crystal_size_mid 0.169
_exptl_crystal_size_min 0.096
_refine_diff_density_max 0.188
_refine_diff_density_min -0.262
_refine_ls_extinction_coef 0.0415(17)
_refine_ls_extinction_expression Fc^*^=kFc[1+0.001xFc^2^\l^3^/sin(2\q)]^-1/4^
_refine_ls_extinction_method
;
<i>SHELXL 2018/3</i> (Sheldrick, 2015<i>b</i>)
;
_refine_ls_goodness_of_fit_ref 1.084
_refine_ls_hydrogen_treatment refall
_refine_ls_matrix_type full
_refine_ls_number_parameters 286
_refine_ls_number_reflns 3082
_refine_ls_number_restraints 0
_refine_ls_restrained_S_all 1.084
_refine_ls_R_factor_all 0.0432
_refine_ls_R_factor_gt 0.0408
_refine_ls_shift/su_max 0.001
_refine_ls_shift/su_mean 0.000
_refine_ls_structure_factor_coef Fsqd
_refine_ls_weighting_details 'w=1/[\s^2^(Fo^2^)+(0.0505P)^2^+0.3296P] where P=(Fo^2^+2Fc^2^)/3'
_refine_ls_weighting_scheme calc
_refine_ls_wR_factor_gt 0.0983
_refine_ls_wR_factor_ref 0.1009
_reflns_number_gt 2857
_reflns_number_total 3082
_reflns_threshold_expression 'I > 2\s(I)'
_cod_data_source_file wm5606sup1.cif
_cod_data_source_block I
_cod_original_sg_symbol_H-M 'P 21/c'
_cod_database_code 2243817
_shelx_space_group_comment
;
The symmetry employed for this shelxl refinement is uniquely defined
by the following loop, which should always be used as a source of
symmetry information in preference to the above space-group names.
They are only intended as comments.
;
_shelx_estimated_absorpt_t_min 0.869
_shelx_estimated_absorpt_t_max 0.949

loop_
_space_group_symop_operation_xyz
'x, y, z'
'-x, y+1/2, -z+1/2'
'-x, -y, -z'
'x, -y-1/2, z-1/2'

loop_
_atom_site_type_symbol
_atom_site_label
_atom_site_fract_x
_atom_site_fract_y
_atom_site_fract_z
_atom_site_U_iso_or_equiv
_atom_site_adp_type
_atom_site_calc_flag
_atom_site_occupancy
_atom_site_disorder_assembly
_atom_site_disorder_group
O O1 0.04776(4) 0.28130(13) 0.44474(4) 0.0303(2) Uani d 1 . .
N N1 0.05137(5) 0.31336(16) 0.58449(5) 0.0277(2) Uani d 1 . .
H H1 0.0208(9) 0.449(3) 0.5834(8) 0.049(4) Uiso d 1 . .
N N2 0.11079(5) 0.00636(15) 0.53573(5) 0.0257(2) Uani d 1 . .
C C1 0.11866(6) -0.02174(17) 0.61924(6) 0.0255(2) Uani d 1 . .
C C2 0.15374(6) -0.20007(19) 0.66878(7) 0.0303(3) Uani d 1 . .
H H2 0.1796(8) -0.337(3) 0.6474(8) 0.039(3) Uiso d 1 . .
C C3 0.15165(7) -0.1745(2) 0.75149(7) 0.0337(3) Uani d 1 . .
H H3 0.1783(8) -0.300(2) 0.7883(8) 0.042(4) Uiso d 1 . .
C C4 0.11570(7) 0.0218(2) 0.78254(7) 0.0332(3) Uani d 1 . .
H H4 0.1157(8) 0.039(2) 0.8423(8) 0.037(3) Uiso d 1 . .
C C5 0.07947(6) 0.19953(19) 0.73228(6) 0.0302(3) Uani d 1 . .
H H5 0.0528(7) 0.334(2) 0.7533(7) 0.033(3) Uiso d 1 . .
C C6 0.08152(6) 0.17382(17) 0.65026(6) 0.0261(2) Uani d 1 . .
C C7 0.06765(6) 0.20902(17) 0.51435(6) 0.0253(2) Uani d 1 . .
C C8 0.13586(6) -0.16239(18) 0.47772(6) 0.0284(3) Uani d 1 . .
H H8A 0.1186(7) -0.327(2) 0.4909(7) 0.031(3) Uiso d 1 . .
H H8B 0.1074(7) -0.116(2) 0.4234(8) 0.030(3) Uiso d 1 . .
C C9 0.22347(6) -0.16205(19) 0.47500(7) 0.0308(3) Uani d 1 . .
H H9A 0.2512(8) -0.205(2) 0.5293(8) 0.035(3) Uiso d 1 . .
H H9B 0.2344(8) -0.290(2) 0.4382(8) 0.035(3) Uiso d 1 . .
C C10 0.25501(6) 0.0740(2) 0.44707(7) 0.0325(3) Uani d 1 . .
H H10A 0.2498(8) 0.199(3) 0.4881(8) 0.042(4) Uiso d 1 . .
H H10B 0.2229(8) 0.128(2) 0.3965(8) 0.038(3) Uiso d 1 . .
C C11 0.33982(7) 0.0550(2) 0.43186(7) 0.0355(3) Uani d 1 . .
H H11A 0.3717(8) -0.020(2) 0.4812(8) 0.041(3) Uiso d 1 . .
H H11B 0.3434(8) -0.060(3) 0.3859(8) 0.042(4) Uiso d 1 . .
C C12 0.37542(7) 0.2942(2) 0.41212(8) 0.0371(3) Uani d 1 . .
H H12A 0.3739(8) 0.409(3) 0.4593(8) 0.044(4) Uiso d 1 . .
H H12B 0.3426(8) 0.369(3) 0.3659(8) 0.040(3) Uiso d 1 . .
C C13 0.45872(7) 0.2725(2) 0.39272(8) 0.0374(3) Uani d 1 . .
H H13A 0.4913(9) 0.197(3) 0.4389(9) 0.045(4) Uiso d 1 . .
H H13B 0.4594(8) 0.161(3) 0.3467(9) 0.044(4) Uiso d 1 . .
C C14 0.49438(7) 0.5123(2) 0.37418(8) 0.0383(3) Uani d 1 . .
H H14A 0.4944(9) 0.622(3) 0.4218(9) 0.050(4) Uiso d 1 . .
H H14B 0.4604(8) 0.589(3) 0.3278(8) 0.042(4) Uiso d 1 . .
C C15 0.57697(7) 0.4932(2) 0.35263(8) 0.0383(3) Uani d 1 . .
H H15A 0.6106(9) 0.409(3) 0.3983(9) 0.047(4) Uiso d 1 . .
H H15B 0.5772(8) 0.385(3) 0.3040(8) 0.044(4) Uiso d 1 . .
C C16 0.61285(7) 0.7340(2) 0.33601(8) 0.0416(3) Uani d 1 . .
H H16A 0.6112(9) 0.842(3) 0.3852(9) 0.054(4) Uiso d 1 . .
H H16B 0.5799(10) 0.814(3) 0.2910(9) 0.053(4) Uiso d 1 . .
C C17 0.69572(9) 0.7119(3) 0.31580(10) 0.0540(4) Uani d 1 . .
H H17A 0.7312(11) 0.646(3) 0.3640(11) 0.072(5) Uiso d 1 . .
H H17B 0.6977(10) 0.598(3) 0.2673(10) 0.066(5) Uiso d 1 . .
H H17C 0.7161(11) 0.872(4) 0.3005(11) 0.076(5) Uiso d 1 . .

loop_
_atom_site_aniso_label
_atom_site_aniso_U_11
_atom_site_aniso_U_22
_atom_site_aniso_U_33
_atom_site_aniso_U_12
_atom_site_aniso_U_13
_atom_site_aniso_U_23
O1 0.0355(4) 0.0285(4) 0.0273(4) 0.0019(3) 0.0055(3) 0.0041(3)
N1 0.0307(4) 0.0240(4) 0.0289(5) 0.0026(3) 0.0066(3) 0.0010(3)
N2 0.0292(4) 0.0237(4) 0.0251(4) 0.0005(3) 0.0063(3) 0.0006(3)
C1 0.0261(5) 0.0245(5) 0.0264(5) -0.0041(4) 0.0051(4) -0.0002(4)
C2 0.0343(5) 0.0253(5) 0.0315(6) 0.0005(4) 0.0049(4) 0.0011(4)
C3 0.0391(6) 0.0307(6) 0.0307(6) -0.0021(4) 0.0022(4) 0.0053(4)
C4 0.0376(6) 0.0359(6) 0.0267(6) -0.0055(4) 0.0061(4) 0.0006(4)
C5 0.0329(5) 0.0288(5) 0.0301(6) -0.0031(4) 0.0087(4) -0.0032(4)
C6 0.0255(5) 0.0246(5) 0.0284(5) -0.0035(4) 0.0049(4) 0.0012(4)
C7 0.0255(5) 0.0231(5) 0.0279(5) -0.0033(4) 0.0061(4) 0.0011(4)
C8 0.0337(5) 0.0235(5) 0.0288(5) -0.0009(4) 0.0071(4) -0.0030(4)
C9 0.0340(6) 0.0294(6) 0.0299(6) 0.0050(4) 0.0072(4) 0.0000(4)
C10 0.0321(5) 0.0309(6) 0.0355(6) 0.0020(4) 0.0080(5) 0.0003(4)
C11 0.0336(6) 0.0365(6) 0.0376(6) 0.0025(5) 0.0090(5) 0.0021(5)
C12 0.0339(6) 0.0375(6) 0.0408(7) -0.0002(5) 0.0081(5) 0.0009(5)
C13 0.0347(6) 0.0385(6) 0.0399(7) 0.0005(5) 0.0086(5) 0.0020(5)
C14 0.0355(6) 0.0377(7) 0.0423(7) -0.0010(5) 0.0070(5) -0.0013(5)
C15 0.0366(6) 0.0370(6) 0.0423(7) -0.0022(5) 0.0081(5) -0.0007(5)
C16 0.0389(6) 0.0401(7) 0.0454(7) -0.0055(5) 0.0037(5) -0.0002(5)
C17 0.0432(7) 0.0588(9) 0.0612(9) -0.0130(6) 0.0111(7) 0.0003(7)

loop_
_atom_type_symbol
_atom_type_description
_atom_type_scat_dispersion_real
_atom_type_scat_dispersion_imag
_atom_type_scat_source
C C 0.0181 0.0091 'International Tables Vol C Tables 4.2.6.8 and 6.1.1.4'
H H 0.0000 0.0000 'International Tables Vol C Tables 4.2.6.8 and 6.1.1.4'
N N 0.0311 0.0180 'International Tables Vol C Tables 4.2.6.8 and 6.1.1.4'
O O 0.0492 0.0322 'International Tables Vol C Tables 4.2.6.8 and 6.1.1.4'

loop_
_geom_angle_atom_site_label_1
_geom_angle_atom_site_label_2
_geom_angle_atom_site_label_3
_geom_angle_site_symmetry_1
_geom_angle_site_symmetry_3
_geom_angle
_geom_angle_publ_flag
C7 N1 C6 . . 110.01(9) ?
C7 N1 H1 . . 120.8(9) ?
C6 N1 H1 . . 129.0(9) ?
C7 N2 C1 . . 109.39(8) ?
C7 N2 C8 . . 123.71(8) ?
C1 N2 C8 . . 126.57(8) ?
C2 C1 N2 . . 131.25(9) ?
C2 C1 C6 . . 121.63(9) ?
N2 C1 C6 . . 107.11(8) ?
C1 C2 C3 . . 117.07(10) ?
C1 C2 H2 . . 121.9(8) ?
C3 C2 H2 . . 121.0(8) ?
C4 C3 C2 . . 121.36(10) ?
C4 C3 H3 . . 120.8(8) ?
C2 C3 H3 . . 117.9(8) ?
C3 C4 C5 . . 121.38(10) ?
C3 C4 H4 . . 120.4(7) ?
C5 C4 H4 . . 118.3(7) ?
C6 C5 C4 . . 117.19(10) ?
C6 C5 H5 . . 120.9(7) ?
C4 C5 H5 . . 121.9(7) ?
C5 C6 N1 . . 132.10(10) ?
C5 C6 C1 . . 121.36(9) ?
N1 C6 C1 . . 106.55(9) ?
O1 C7 N1 . . 127.16(10) ?
O1 C7 N2 . . 125.96(9) ?
N1 C7 N2 . . 106.88(8) ?
N2 C8 C9 . . 113.76(9) ?
N2 C8 H8A . . 108.7(7) ?
C9 C8 H8A . . 109.7(7) ?
N2 C8 H8B . . 106.3(7) ?
C9 C8 H8B . . 110.2(7) ?
H8A C8 H8B . . 108.0(10) ?
C10 C9 C8 . . 114.16(9) ?
C10 C9 H9A . . 109.6(7) ?
C8 C9 H9A . . 109.6(8) ?
C10 C9 H9B . . 109.2(8) ?
C8 C9 H9B . . 107.1(8) ?
H9A C9 H9B . . 106.9(11) ?
C9 C10 C11 . . 112.56(9) ?
C9 C10 H10A . . 108.9(8) ?
C11 C10 H10A . . 109.9(8) ?
C9 C10 H10B . . 109.7(8) ?
C11 C10 H10B . . 108.8(8) ?
H10A C10 H10B . . 106.7(11) ?
C12 C11 C10 . . 113.68(10) ?
C12 C11 H11A . . 109.9(8) ?
C10 C11 H11A . . 109.0(8) ?
C12 C11 H11B . . 109.0(8) ?
C10 C11 H11B . . 109.0(8) ?
H11A C11 H11B . . 106.0(11) ?
C11 C12 C13 . . 113.47(10) ?
C11 C12 H12A . . 109.2(8) ?
C13 C12 H12A . . 109.6(8) ?
C11 C12 H12B . . 109.1(8) ?
C13 C12 H12B . . 109.3(8) ?
H12A C12 H12B . . 105.9(11) ?
C14 C13 C12 . . 113.26(10) ?
C14 C13 H13A . . 109.1(8) ?
C12 C13 H13A . . 109.1(8) ?
C14 C13 H13B . . 110.2(8) ?
C12 C13 H13B . . 108.7(8) ?
H13A C13 H13B . . 106.1(12) ?
C13 C14 C15 . . 113.93(10) ?
C13 C14 H14A . . 109.3(9) ?
C15 C14 H14A . . 109.1(9) ?
C13 C14 H14B . . 108.6(8) ?
C15 C14 H14B . . 108.7(8) ?
H14A C14 H14B . . 106.9(12) ?
C16 C15 C14 . . 113.62(10) ?
C16 C15 H15A . . 109.7(9) ?
C14 C15 H15A . . 108.7(8) ?
C16 C15 H15B . . 109.5(8) ?
C14 C15 H15B . . 109.4(8) ?
H15A C15 H15B . . 105.7(12) ?
C15 C16 C17 . . 112.95(11) ?
C15 C16 H16A . . 108.4(9) ?
C17 C16 H16A . . 110.6(9) ?
C15 C16 H16B . . 109.0(9) ?
C17 C16 H16B . . 109.6(9) ?
H16A C16 H16B . . 106.0(13) ?
C16 C17 H17A . . 110.1(11) ?
C16 C17 H17B . . 110.6(10) ?
H17A C17 H17B . . 108.8(14) ?
C16 C17 H17C . . 111.0(11) ?
H17A C17 H17C . . 109.1(15) ?
H17B C17 H17C . . 107.1(14) ?

loop_
_geom_bond_atom_site_label_1
_geom_bond_atom_site_label_2
_geom_bond_site_symmetry_2
_geom_bond_distance
_geom_bond_publ_flag
O1 C7 . 1.2378(12) ?
N1 C7 . 1.3706(13) ?
N1 C6 . 1.3920(13) ?
N1 H1 . 0.923(16) ?
N2 C7 . 1.3747(13) ?
N2 C1 . 1.3944(13) ?
N2 C8 . 1.4564(12) ?
C1 C2 . 1.3823(14) ?
C1 C6 . 1.3981(14) ?
C2 C3 . 1.3958(16) ?
C2 H2 . 0.974(14) ?
C3 C4 . 1.3910(16) ?
C3 H3 . 1.003(14) ?
C4 C5 . 1.3940(16) ?
C4 H4 . 1.004(13) ?
C5 C6 . 1.3841(15) ?
C5 H5 . 0.970(13) ?
C8 C9 . 1.5246(15) ?
C8 H8A . 0.995(13) ?
C8 H8B . 1.009(13) ?
C9 C10 . 1.5195(15) ?
C9 H9A . 1.000(13) ?
C9 H9B . 0.974(13) ?
C10 C11 . 1.5269(15) ?
C10 H10A . 0.988(14) ?
C10 H10B . 0.996(14) ?
C11 C12 . 1.5214(16) ?
C11 H11A . 1.021(14) ?
C11 H11B . 1.009(14) ?
C12 C13 . 1.5245(16) ?
C12 H12A . 1.017(14) ?
C12 H12B . 0.989(14) ?
C13 C14 . 1.5197(16) ?
C13 H13A . 0.990(15) ?
C13 H13B . 0.990(15) ?
C14 C15 . 1.5239(16) ?
C14 H14A . 1.004(16) ?
C14 H14B . 1.007(14) ?
C15 C16 . 1.5182(17) ?
C15 H15A . 1.014(15) ?
C15 H15B . 1.013(15) ?
C16 C17 . 1.5221(19) ?
C16 H16A . 1.020(16) ?
C16 H16B . 0.989(16) ?
C17 H17A . 1.017(19) ?
C17 H17B . 1.033(18) ?
C17 H17C . 1.00(2) ?

loop_
_geom_contact_atom_site_label_1
_geom_contact_atom_site_label_2
_geom_contact_distance
_geom_contact_site_symmetry_1
_geom_contact_site_symmetry_2
_geom_contact_publ_flag
O1 N2 3.2324(11) . 3_556 no
O1 C1 3.2784(12) . 3_556 yes
O1 N1 2.8394(11) . 3_566 yes
C4 O1 3.2820(14) . 4_566 yes
O1 H8B 2.486(11) . . yes
O1 H1 1.934(16) . 3_566 yes
O1 H8A 2.571(11) . 1_565 yes
H4 O1 2.417(13) . 4_566 yes
N1 C2 3.4382(14) . 1_565 no
N1 C8 3.3820(14) . 3_556 no
N2 C7 3.3206(14) . 3_556 no
N1 H8A 2.878(12) . 1_565 yes
N1 H8B 2.949(12) . 3_556 yes
N2 H10A 2.843(14) . . yes
C7 C8 3.5550(15) . 3_556 no
C7 C7 3.2937(14) . 3_556 yes
C2 H17C 2.90(2) . 3_666 yes
C7 H1 2.828(16) . 3_566 yes
C7 H8A 2.774(11) . 1_565 yes
H2 H9A 2.572(19) . . yes
H2 H17A 2.34(2) . 3_656 yes
H8B H10B 2.507(18) . . yes
H9A H11A 2.550(19) . . yes
H9B H11B 2.53(2) . . yes
H10A H12A 2.55(2) . . yes
H10B H12B 2.58(2) . . yes
H11A H13A 2.58(2) . . yes
H11A H16A 2.43(2) . 3_666 yes
H11B H13B 2.51(2) . . yes
H12A H14A 2.55(2) . . yes
H12A H15A 2.57(2) . 3_666 yes
H12B H14B 2.53(2) . . yes
H13A H15A 2.55(2) . . yes
H13A H14A 2.52(2) . 3_666 yes
H13B H15B 2.57(2) . . yes
H13B H16B 2.47(2) . 2_645 yes
H14A H16A 2.51(2) . . yes
H14B H16B 2.56(2) . . yes
H14B H16B 2.54(2) . 2_645 yes
H15A H17A 2.60(2) . . yes
H15B H17B 2.54(2) . . yes

loop_
_geom_hbond_atom_site_label_D
_geom_hbond_atom_site_label_H
_geom_hbond_atom_site_label_A
_geom_hbond_site_symmetry_A
_geom_hbond_distance_DH
_geom_hbond_distance_HA
_geom_hbond_distance_DA
_geom_hbond_angle_DHA
_geom_hbond_publ_flag
N1 H1 O1 3_566 0.923(16) 1.932(16) 2.8393(12) 167.0(13) yes
C8 H8A O1 1_545 0.995(13) 2.573(13) 3.4648(12) 149.1(9) yes
C17 H17C Cg2 3_666 1.00(2) 2.985(19) 3.6656(17) 126.0(14) yes

loop_
_geom_torsion_atom_site_label_1
_geom_torsion_atom_site_label_2
_geom_torsion_atom_site_label_3
_geom_torsion_atom_site_label_4
_geom_torsion_site_symmetry_1
_geom_torsion_site_symmetry_2
_geom_torsion_site_symmetry_3
_geom_torsion_site_symmetry_4
_geom_torsion
_geom_torsion_publ_flag
C7 N2 C1 C2 . . . . 177.13(10) ?
C8 N2 C1 C2 . . . . 3.56(17) ?
C7 N2 C1 C6 . . . . -2.02(11) ?
C8 N2 C1 C6 . . . . -175.60(9) ?
N2 C1 C2 C3 . . . . 179.89(10) ?
C6 C1 C2 C3 . . . . -1.06(15) ?
C1 C2 C3 C4 . . . . 0.11(16) ?
C2 C3 C4 C5 . . . . 0.78(17) ?
C3 C4 C5 C6 . . . . -0.69(16) ?
C4 C5 C6 N1 . . . . 179.37(10) ?
C4 C5 C6 C1 . . . . -0.26(15) ?
C7 N1 C6 C5 . . . . -178.81(10) ?
C7 N1 C6 C1 . . . . 0.86(11) ?
C2 C1 C6 C5 . . . . 1.17(15) ?
N2 C1 C6 C5 . . . . -179.58(9) ?
C2 C1 C6 N1 . . . . -178.55(9) ?
N2 C1 C6 N1 . . . . 0.70(10) ?
C6 N1 C7 O1 . . . . 177.92(9) ?
C6 N1 C7 N2 . . . . -2.09(11) ?
C1 N2 C7 O1 . . . . -177.48(9) ?
C8 N2 C7 O1 . . . . -3.68(15) ?
C1 N2 C7 N1 . . . . 2.53(11) ?
C8 N2 C7 N1 . . . . 176.33(8) ?
C7 N2 C8 C9 . . . . 111.38(11) ?
C1 N2 C8 C9 . . . . -75.91(12) ?
N2 C8 C9 C10 . . . . -63.87(12) ?
C8 C9 C10 C11 . . . . -170.56(9) ?
C9 C10 C11 C12 . . . . -174.11(10) ?
C10 C11 C12 C13 . . . . -177.01(10) ?
C11 C12 C13 C14 . . . . -179.20(10) ?
C12 C13 C14 C15 . . . . -178.58(10) ?
C13 C14 C15 C16 . . . . -178.72(11) ?
C14 C15 C16 C17 . . . . 179.15(11) ?

_cod_database_fobs_code 2243817
